data_7234280
loop_
_publ_author_name
'Muhammad Adnan Asghar'
'Chengmin Ji'
'Yuelan Zhou'
'Zhihua Sun'
'Tariq Khan'
'Shuquan Zhang'
'Sangen Zhao'
'Junhua Luo'

_publ_section_title
;
 Order-disorder phase transition coupled with torsion in
 tri-n-butylammonium trichloroacetate (TBAT)
;
_journal_name_full 'Journal of Materials Chemistry C'
_journal_page_first 6053
_journal_page_last 6057
_journal_paper_doi 10.1039/C5TC00989H
_journal_volume 3
_journal_year 2015
_chemical_formula_moiety 'C12 H28 N, C2 Cl3 O2'
_chemical_formula_sum 'C14 H28 Cl3 N O2'
_chemical_formula_weight 348.72
_chemical_melting_point 355
_chemical_name_systematic 'Tri-n-butylammonium Trichloroacetate '
_space_group_IT_number 2
_space_group_name_Hall '-P 1'
_space_group_name_H-M_alt 'P -1'
_symmetry_cell_setting triclinic
_symmetry_space_group_name_H-M 'P -1'
_atom_sites_solution_hydrogens geom
_atom_sites_solution_primary direct
_atom_sites_solution_secondary difmap
_cell_angle_alpha 98.742(4)
_cell_angle_beta 100.488(3)
_cell_angle_gamma 100.213(3)
_cell_formula_units_Z 4
_cell_length_a 9.6337(3)
_cell_length_b 10.7137(5)
_cell_length_c 18.8281(9)
_cell_measurement_temperature 100(2)
_cell_volume 1846.15(14)
_computing_structure_refinement 'SHELXL-97 (Sheldrick, 1997)'
_computing_structure_solution 'SHELXS-97 (Sheldrick, 1990)'
_diffrn_ambient_temperature 100(2)
_diffrn_measured_fraction_theta_full 0.983
_diffrn_measured_fraction_theta_max 0.983
_diffrn_radiation_monochromator graphite
_diffrn_radiation_source 'fine-focus sealed tube'
_diffrn_radiation_type CuK\a
_diffrn_radiation_wavelength 1.54184
_diffrn_reflns_av_R_equivalents 0.0480
_diffrn_reflns_av_sigmaI/netI 0.0476
_diffrn_reflns_limit_h_max 7
_diffrn_reflns_limit_h_min -11
_diffrn_reflns_limit_k_max 12
_diffrn_reflns_limit_k_min -12
_diffrn_reflns_limit_l_max 22
_diffrn_reflns_limit_l_min -20
_diffrn_reflns_number 11710
_diffrn_reflns_theta_full 66.59
_diffrn_reflns_theta_max 66.59
_diffrn_reflns_theta_min 4.27
_exptl_absorpt_coefficient_mu 4.502
_exptl_crystal_colour Colorless
_exptl_crystal_density_diffrn 1.255
_exptl_crystal_density_method 'not measured'
_exptl_crystal_description rod
_exptl_crystal_F_000 744
_refine_diff_density_max 0.797
_refine_diff_density_min -0.565
_refine_diff_density_rms 0.072
_refine_ls_extinction_method none
_refine_ls_goodness_of_fit_ref 1.042
_refine_ls_hydrogen_treatment mixed
_refine_ls_matrix_type full
_refine_ls_number_parameters 367
_refine_ls_number_reflns 6426
_refine_ls_number_restraints 0
_refine_ls_restrained_S_all 1.042
_refine_ls_R_factor_all 0.0576
_refine_ls_R_factor_gt 0.0493
_refine_ls_shift/su_max 0.001
_refine_ls_shift/su_mean 0.000
_refine_ls_structure_factor_coef Fsqd
_refine_ls_weighting_details 'calc w=1/[\s^2^(Fo^2^)+(0.0797P)^2^+0.4526P] where P=(Fo^2^+2Fc^2^)/3'
_refine_ls_weighting_scheme calc
_refine_ls_wR_factor_gt 0.1271
_refine_ls_wR_factor_ref 0.1375
_reflns_number_gt 5432
_reflns_number_total 6426
_reflns_threshold_expression >2sigma(I)
_cod_data_source_file J-Mater-Chem-C-2015-3-6053.cif
_cod_data_source_block ad-10
_cod_original_sg_symbol_H-M P-1
_cod_database_code 7234280

loop_
_symmetry_equiv_pos_as_xyz
'x, y, z'
'-x, -y, -z'

loop_
_atom_site_label
_atom_site_type_symbol
_atom_site_fract_x
_atom_site_fract_y
_atom_site_fract_z
_atom_site_U_iso_or_equiv
_atom_site_adp_type
_atom_site_occupancy
_atom_site_symmetry_multiplicity
_atom_site_calc_flag
_atom_site_refinement_flags
_atom_site_disorder_assembly
_atom_site_disorder_group
Cl1 Cl 0.53631(6) 0.38339(6) 0.62531(4) 0.03193(17) Uani 1 1 d . . .
Cl6 Cl 0.09827(7) 0.81934(7) 0.86048(4) 0.03901(19) Uani 1 1 d . . .
Cl2 Cl 0.29904(8) 0.42762(6) 0.52400(4) 0.0418(2) Uani 1 1 d . . .
Cl3 Cl 0.26368(8) 0.37877(7) 0.66717(4) 0.0435(2) Uani 1 1 d . . .
Cl5 Cl 0.38823(8) 0.86275(7) 0.94636(4) 0.0435(2) Uani 1 1 d . . .
Cl4 Cl 0.31148(8) 0.71130(8) 0.79872(4) 0.0455(2) Uani 1 1 d . . .
O1 O 0.38280(17) 0.12109(15) 0.57060(10) 0.0256(4) Uani 1 1 d . . .
O4 O 0.11578(19) 0.62080(18) 0.94910(11) 0.0345(4) Uani 1 1 d . . .
N1 N 0.2507(2) 0.86728(18) 0.53294(10) 0.0185(4) Uani 1 1 d . . .
H1 H 0.2900 0.9553 0.5411 0.022 Uiso 1 1 calc R . .
N2 N 0.21662(19) 0.34125(18) 0.96401(11) 0.0193(4) Uani 1 1 d . . .
H2 H 0.2464 0.4198 0.9503 0.023 Uiso 1 1 calc R . .
C2 C 0.4612(2) 0.8378(2) 0.62557(13) 0.0225(5) Uani 1 1 d . . .
H2A H 0.3976 0.8119 0.6589 0.027 Uiso 1 1 calc R . .
H2B H 0.4963 0.9327 0.6387 0.027 Uiso 1 1 calc R . .
O2 O 0.16499(19) 0.15606(18) 0.52780(13) 0.0404(5) Uani 1 1 d . . .
C25 C -0.1604(2) 0.1147(2) 0.89533(13) 0.0224(5) Uani 1 1 d . . .
H25A H -0.1697 0.1154 0.8422 0.027 Uiso 1 1 calc R . .
H25B H -0.2136 0.1778 0.9155 0.027 Uiso 1 1 calc R . .
C6 C 0.2524(3) 0.8864(3) 0.40162(13) 0.0246(5) Uani 1 1 d . . .
H6A H 0.3425 0.8535 0.4037 0.030 Uiso 1 1 calc R . .
H6B H 0.2793 0.9816 0.4170 0.030 Uiso 1 1 calc R . .
O3 O 0.3005(2) 0.55367(18) 0.91086(12) 0.0374(5) Uani 1 1 d . . .
C5 C 0.1691(2) 0.8299(2) 0.45455(13) 0.0217(5) Uani 1 1 d . . .
H5A H 0.0768 0.8597 0.4505 0.026 Uiso 1 1 calc R . .
H5B H 0.1457 0.7346 0.4401 0.026 Uiso 1 1 calc R . .
C13 C 0.3462(3) 0.3375(2) 0.59235(13) 0.0230(5) Uani 1 1 d . . .
C28 C 0.2154(2) 0.6272(2) 0.91706(13) 0.0209(5) Uani 1 1 d . . .
C21 C 0.3547(3) 0.5020(3) 1.16897(14) 0.0279(5) Uani 1 1 d . . .
H21A H 0.3483 0.4205 1.1881 0.033 Uiso 1 1 calc R . .
H21B H 0.4478 0.5600 1.1950 0.033 Uiso 1 1 calc R . .
C4 C 0.6713(3) 0.8014(3) 0.71559(14) 0.0321(6) Uani 1 1 d . . .
H4A H 0.7075 0.8949 0.7313 0.048 Uiso 1 1 calc R . .
H4B H 0.7527 0.7577 0.7203 0.048 Uiso 1 1 calc R . .
H4C H 0.6062 0.7708 0.7466 0.048 Uiso 1 1 calc R . .
C24 C -0.0015(2) 0.1551(2) 0.93379(13) 0.0202(5) Uani 1 1 d . . .
H24A H 0.0080 0.1567 0.9872 0.024 Uiso 1 1 calc R . .
H24B H 0.0517 0.0913 0.9144 0.024 Uiso 1 1 calc R . .
C14 C 0.2922(2) 0.1885(2) 0.56014(13) 0.0209(5) Uani 1 1 d . . .
C15 C 0.3220(2) 0.2600(2) 0.94643(13) 0.0202(5) Uani 1 1 d . . .
H15A H 0.2982 0.1775 0.9636 0.024 Uiso 1 1 calc R . .
H15B H 0.4201 0.3053 0.9740 0.024 Uiso 1 1 calc R . .
C11 C -0.0169(3) 0.7013(2) 0.63804(14) 0.0249(5) Uani 1 1 d . . .
H11A H 0.0299 0.7553 0.6869 0.030 Uiso 1 1 calc R . .
H11B H -0.1005 0.7367 0.6175 0.030 Uiso 1 1 calc R . .
C26 C -0.2276(3) -0.0201(3) 0.90539(15) 0.0283(6) Uani 1 1 d . . .
H26A H -0.1776 -0.0833 0.8837 0.042 Uiso 1 1 calc R . .
H26B H -0.3300 -0.0421 0.8810 0.042 Uiso 1 1 calc R . .
H26C H -0.2181 -0.0212 0.9580 0.042 Uiso 1 1 calc R . .
C23 C 0.0640(2) 0.2883(2) 0.92160(13) 0.0196(5) Uani 1 1 d . . .
H23A H 0.0620 0.2836 0.8685 0.024 Uiso 1 1 calc R . .
H23B H 0.0032 0.3492 0.9358 0.024 Uiso 1 1 calc R . .
C17 C 0.4471(3) 0.1637(2) 0.85319(13) 0.0241(5) Uani 1 1 d . . .
H17A H 0.5400 0.2239 0.8771 0.029 Uiso 1 1 calc R . .
H17B H 0.4405 0.0876 0.8773 0.029 Uiso 1 1 calc R . .
C1 C 0.3756(2) 0.8012(2) 0.54657(13) 0.0200(5) Uani 1 1 d . . .
H1A H 0.4409 0.8239 0.5134 0.024 Uiso 1 1 calc R . .
H1B H 0.3386 0.7066 0.5343 0.024 Uiso 1 1 calc R . .
C9 C 0.1497(2) 0.8491(2) 0.58509(13) 0.0206(5) Uani 1 1 d . . .
H9A H 0.0676 0.8905 0.5704 0.025 Uiso 1 1 calc R . .
H9B H 0.2017 0.8943 0.6353 0.025 Uiso 1 1 calc R . .
C19 C 0.2225(2) 0.3715(2) 1.04548(13) 0.0222(5) Uani 1 1 d . . .
H19A H 0.1345 0.4022 1.0535 0.027 Uiso 1 1 calc R . .
H19B H 0.2231 0.2914 1.0656 0.027 Uiso 1 1 calc R . .
C22 C 0.2318(3) 0.5651(3) 1.18641(14) 0.0307(6) Uani 1 1 d . . .
H22A H 0.2363 0.6453 1.1670 0.046 Uiso 1 1 calc R . .
H22B H 0.2410 0.5847 1.2398 0.046 Uiso 1 1 calc R . .
H22C H 0.1391 0.5060 1.1636 0.046 Uiso 1 1 calc R . .
C10 C 0.0905(3) 0.7091(2) 0.58749(14) 0.0232(5) Uani 1 1 d . . .
H10A H 0.1709 0.6681 0.6058 0.028 Uiso 1 1 calc R . .
H10B H 0.0418 0.6616 0.5373 0.028 Uiso 1 1 calc R . .
C16 C 0.3235(3) 0.2304(2) 0.86500(13) 0.0236(5) Uani 1 1 d . . .
H16A H 0.3351 0.3117 0.8457 0.028 Uiso 1 1 calc R . .
H16B H 0.2305 0.1738 0.8377 0.028 Uiso 1 1 calc R . .
C3 C 0.5898(3) 0.7719(2) 0.63582(14) 0.0259(5) Uani 1 1 d . . .
H3A H 0.5551 0.6773 0.6197 0.031 Uiso 1 1 calc R . .
H3B H 0.6562 0.8018 0.6045 0.031 Uiso 1 1 calc R . .
C20 C 0.3534(3) 0.4723(3) 1.08636(14) 0.0286(6) Uani 1 1 d . . .
H20A H 0.3537 0.5524 1.0661 0.034 Uiso 1 1 calc R . .
H20B H 0.4417 0.4414 1.0793 0.034 Uiso 1 1 calc R . .
C7 C 0.1635(3) 0.8513(3) 0.32277(14) 0.0303(6) Uani 1 1 d . . .
H7A H 0.2274 0.8748 0.2891 0.036 Uiso 1 1 calc R . .
H7B H 0.1267 0.7566 0.3101 0.036 Uiso 1 1 calc R . .
C18 C 0.4464(3) 0.1202(3) 0.77276(16) 0.0394(7) Uani 1 1 d . . .
H18A H 0.3555 0.0593 0.7488 0.059 Uiso 1 1 calc R . .
H18B H 0.5275 0.0778 0.7686 0.059 Uiso 1 1 calc R . .
H18C H 0.4558 0.1953 0.7488 0.059 Uiso 1 1 calc R . .
C27 C 0.2499(2) 0.7486(2) 0.88049(13) 0.0228(5) Uani 1 1 d . . .
C8 C 0.0364(3) 0.9177(3) 0.31024(15) 0.0350(6) Uani 1 1 d . . .
H8A H -0.0328 0.8879 0.3395 0.052 Uiso 1 1 calc R . .
H8B H -0.0110 0.8965 0.2580 0.052 Uiso 1 1 calc R . .
H8C H 0.0711 1.0114 0.3252 0.052 Uiso 1 1 calc R . .
C12 C -0.0706(3) 0.5633(3) 0.64717(16) 0.0346(6) Uani 1 1 d . . .
H12A H -0.1120 0.5083 0.5987 0.052 Uiso 1 1 calc R . .
H12B H -0.1446 0.5619 0.6767 0.052 Uiso 1 1 calc R . .
H12C H 0.0103 0.5308 0.6720 0.052 Uiso 1 1 calc R . .

loop_
_atom_site_aniso_label
_atom_site_aniso_U_11
_atom_site_aniso_U_22
_atom_site_aniso_U_33
_atom_site_aniso_U_23
_atom_site_aniso_U_13
_atom_site_aniso_U_12
Cl1 0.0254(3) 0.0252(3) 0.0388(4) -0.0011(3) 0.0017(3) -0.0003(2)
Cl6 0.0434(4) 0.0480(4) 0.0389(4) 0.0195(3) 0.0128(3) 0.0306(3)
Cl2 0.0599(5) 0.0231(3) 0.0365(4) 0.0103(3) -0.0058(3) 0.0058(3)
Cl3 0.0481(4) 0.0469(4) 0.0411(4) -0.0013(3) 0.0236(3) 0.0186(3)
Cl5 0.0436(4) 0.0286(4) 0.0496(4) 0.0135(3) -0.0024(3) -0.0079(3)
Cl4 0.0573(5) 0.0646(5) 0.0359(4) 0.0270(4) 0.0310(3) 0.0326(4)
O1 0.0219(8) 0.0183(8) 0.0357(10) 0.0034(7) 0.0047(7) 0.0047(7)
O4 0.0298(9) 0.0356(11) 0.0494(12) 0.0172(9) 0.0263(9) 0.0103(8)
N1 0.0188(9) 0.0177(9) 0.0199(10) 0.0035(8) 0.0083(8) 0.0023(7)
N2 0.0171(9) 0.0187(10) 0.0246(10) 0.0069(8) 0.0085(8) 0.0034(8)
C2 0.0208(11) 0.0244(12) 0.0261(13) 0.0076(10) 0.0108(10) 0.0062(10)
O2 0.0204(9) 0.0281(10) 0.0669(14) 0.0030(10) 0.0002(9) 0.0045(8)
C25 0.0172(11) 0.0252(13) 0.0242(12) 0.0088(10) 0.0031(9) 0.0007(9)
C6 0.0213(12) 0.0331(14) 0.0251(13) 0.0118(11) 0.0102(10) 0.0100(10)
O3 0.0325(10) 0.0319(10) 0.0653(14) 0.0284(10) 0.0302(10) 0.0159(8)
C5 0.0221(11) 0.0217(12) 0.0209(12) 0.0029(10) 0.0061(9) 0.0027(9)
C13 0.0231(12) 0.0208(12) 0.0245(12) 0.0023(10) 0.0039(10) 0.0058(10)
C28 0.0178(11) 0.0190(11) 0.0266(12) 0.0062(10) 0.0074(9) 0.0016(9)
C21 0.0256(13) 0.0315(14) 0.0255(13) 0.0042(11) 0.0025(10) 0.0071(11)
C4 0.0284(13) 0.0427(16) 0.0316(14) 0.0171(12) 0.0094(11) 0.0130(12)
C24 0.0191(11) 0.0204(12) 0.0220(12) 0.0060(9) 0.0057(9) 0.0036(9)
C14 0.0191(12) 0.0204(12) 0.0263(12) 0.0060(10) 0.0105(10) 0.0047(9)
C15 0.0178(11) 0.0231(12) 0.0231(12) 0.0076(10) 0.0077(9) 0.0067(9)
C11 0.0237(12) 0.0279(13) 0.0256(13) 0.0084(10) 0.0108(10) 0.0032(10)
C26 0.0225(12) 0.0301(14) 0.0319(14) 0.0115(11) 0.0048(10) 0.0009(10)
C23 0.0147(10) 0.0224(12) 0.0238(12) 0.0079(10) 0.0062(9) 0.0039(9)
C17 0.0238(12) 0.0249(12) 0.0267(13) 0.0071(10) 0.0092(10) 0.0079(10)
C1 0.0195(11) 0.0198(11) 0.0239(12) 0.0050(9) 0.0093(9) 0.0068(9)
C9 0.0183(11) 0.0232(12) 0.0228(12) 0.0044(10) 0.0103(9) 0.0050(9)
C19 0.0215(11) 0.0226(12) 0.0236(12) 0.0040(10) 0.0094(10) 0.0035(10)
C22 0.0316(14) 0.0368(15) 0.0256(13) 0.0055(11) 0.0093(11) 0.0096(12)
C10 0.0221(12) 0.0224(12) 0.0273(13) 0.0059(10) 0.0108(10) 0.0039(10)
C16 0.0218(12) 0.0276(13) 0.0236(12) 0.0059(10) 0.0079(10) 0.0073(10)
C3 0.0240(12) 0.0264(13) 0.0318(14) 0.0102(11) 0.0106(10) 0.0086(10)
C20 0.0196(12) 0.0334(14) 0.0297(14) -0.0008(11) 0.0089(10) -0.0003(10)
C7 0.0381(14) 0.0333(14) 0.0244(13) 0.0061(11) 0.0152(11) 0.0113(12)
C18 0.0405(16) 0.0486(18) 0.0309(15) -0.0012(13) 0.0136(13) 0.0160(14)
C27 0.0228(12) 0.0246(12) 0.0255(12) 0.0089(10) 0.0090(10) 0.0095(10)
C8 0.0299(14) 0.0489(17) 0.0299(14) 0.0153(13) 0.0066(11) 0.0116(13)
C12 0.0296(13) 0.0353(15) 0.0449(16) 0.0201(13) 0.0149(12) 0.0049(12)

loop_
_atom_type_symbol
_atom_type_description
_atom_type_scat_dispersion_real
_atom_type_scat_dispersion_imag
_atom_type_scat_source
C C 0.0181 0.0091 'International Tables Vol C Tables 4.2.6.8 and 6.1.1.4'
H H 0.0000 0.0000 'International Tables Vol C Tables 4.2.6.8 and 6.1.1.4'
Cl Cl 0.3639 0.7018 'International Tables Vol C Tables 4.2.6.8 and 6.1.1.4'
N N 0.0311 0.0180 'International Tables Vol C Tables 4.2.6.8 and 6.1.1.4'
O O 0.0492 0.0322 'International Tables Vol C Tables 4.2.6.8 and 6.1.1.4'

loop_
_geom_angle_atom_site_label_1
_geom_angle_atom_site_label_2
_geom_angle_atom_site_label_3
_geom_angle
_geom_angle_site_symmetry_1
_geom_angle_site_symmetry_3
C5 N1 C1 111.89(17) . .
C5 N1 C9 110.84(17) . .
C1 N1 C9 113.83(17) . .
C15 N2 C23 114.50(18) . .
C15 N2 C19 111.90(17) . .
C23 N2 C19 110.99(17) . .
C1 C2 C3 111.05(19) . .
C24 C25 C26 111.64(19) . .
C5 C6 C7 111.5(2) . .
N1 C5 C6 112.93(19) . .
C14 C13 Cl2 110.18(16) . .
C14 C13 Cl3 108.82(16) . .
Cl2 C13 Cl3 109.43(13) . .
C14 C13 Cl1 113.00(15) . .
Cl2 C13 Cl1 107.52(13) . .
Cl3 C13 Cl1 107.82(13) . .
O4 C28 O3 129.6(2) . .
O4 C28 C27 117.3(2) . .
O3 C28 C27 112.99(19) . .
C22 C21 C20 113.5(2) . .
C23 C24 C25 110.73(18) . .
O2 C14 O1 129.2(2) . .
O2 C14 C13 114.8(2) . .
O1 C14 C13 116.1(2) . .
N2 C15 C16 113.88(18) . .
C12 C11 C10 112.2(2) . .
N2 C23 C24 114.10(18) . .
C18 C17 C16 113.1(2) . .
N1 C1 C2 113.15(18) . .
N1 C9 C10 114.38(18) . .
C20 C19 N2 112.56(19) . .
C9 C10 C11 110.14(19) . .
C15 C16 C17 110.40(19) . .
C4 C3 C2 111.6(2) . .
C19 C20 C21 111.1(2) . .
C8 C7 C6 113.8(2) . .
C28 C27 Cl4 112.32(16) . .
C28 C27 Cl6 112.06(15) . .
Cl4 C27 Cl6 108.43(13) . .
C28 C27 Cl5 106.07(16) . .
Cl4 C27 Cl5 109.33(13) . .
Cl6 C27 Cl5 108.52(13) . .

loop_
_geom_bond_atom_site_label_1
_geom_bond_atom_site_label_2
_geom_bond_distance
_geom_bond_site_symmetry_2
Cl1 C13 1.776(2) .
Cl6 C27 1.769(2) .
Cl2 C13 1.765(2) .
Cl3 C13 1.776(2) .
Cl5 C27 1.780(3) .
Cl4 C27 1.764(2) .
O1 C14 1.236(3) .
O4 C28 1.220(3) .
N1 C5 1.498(3) .
N1 C1 1.502(3) .
N1 C9 1.513(3) .
N2 C15 1.499(3) .
N2 C23 1.503(3) .
N2 C19 1.507(3) .
C2 C1 1.519(3) .
C2 C3 1.528(3) .
O2 C14 1.227(3) .
C25 C24 1.524(3) .
C25 C26 1.528(3) .
C6 C5 1.519(3) .
C6 C7 1.527(4) .
O3 C28 1.242(3) .
C13 C14 1.576(3) .
C28 C27 1.574(3) .
C21 C22 1.524(3) .
C21 C20 1.537(3) .
C4 C3 1.520(4) .
C24 C23 1.523(3) .
C15 C16 1.521(3) .
C11 C12 1.524(3) .
C11 C10 1.528(3) .
C17 C18 1.514(4) .
C17 C16 1.526(3) .
C9 C10 1.518(3) .
C19 C20 1.503(3) .
C7 C8 1.522(4) .
